data_2201340
loop_
_publ_author_name
'Lynch, Daniel E.'

_publ_section_title 2,4-Bis(3,3-dimethyl-1-octylindolin-2-ylidenemethyl)cyclobutenediylio-1,3-diolate
_journal_issue 9
_journal_name_full 'Acta Crystallographica Section E'
_journal_page_first o1025
_journal_page_last o1027
_journal_paper_doi 10.1107/S1600536802015155
_journal_volume 58
_journal_year 2002
_chemical_formula_iupac 'C42 H56 N2 O2'
_chemical_formula_moiety 'C42 H56 N2 O2'
_chemical_formula_sum 'C42 H56 N2 O2'
_chemical_formula_weight 620.89
_chemical_name_systematic
;
2,4-Bis(3,3-dimethyl-1-octylindolin-2-ylidenemethyl)cyclobutenediylio-1,3-
diolate
;
_space_group_IT_number 14
_symmetry_cell_setting monoclinic
_symmetry_space_group_name_Hall '-P 2yn'
_symmetry_space_group_name_H-M 'P 1 21/n 1'
_atom_sites_solution_hydrogens geom
_atom_sites_solution_primary direct
_atom_sites_solution_secondary difmap
_audit_creation_method SHELXL-97
_cell_angle_alpha 90.00
_cell_angle_beta 103.569(2)
_cell_angle_gamma 90.00
_cell_formula_units_Z 2
_cell_length_a 9.2547(4)
_cell_length_b 16.2169(8)
_cell_length_c 12.2437(7)
_cell_measurement_reflns_used 7704
_cell_measurement_temperature 150(2)
_cell_measurement_theta_max 27.48
_cell_measurement_theta_min 2.91
_cell_volume 1786.28(16)
_computing_cell_refinement 'DENZO and COLLECT'
_computing_data_collection 'DENZO (Otwinowski & Minor, 1997) and COLLECT (Hooft, 1998)'
_computing_data_reduction 'DENZO and COLLECT'
_computing_molecular_graphics 'PLATON97 (Spek, 1997)'
_computing_publication_material SHELXL97
_computing_structure_refinement 'SHELXL97 (Sheldrick, 1997)'
_computing_structure_solution 'SHELXS97 (Sheldrick, 1997)'
_diffrn_ambient_temperature 120(2)
_diffrn_detector_area_resol_mean 9.091
_diffrn_measured_fraction_theta_full 0.993
_diffrn_measured_fraction_theta_max 0.993
_diffrn_measurement_device_type 'Bruker Nonius KappaCCD area-detector'
_diffrn_measurement_method '\f and \w'
_diffrn_radiation_monochromator graphite
_diffrn_radiation_source 'Bruker Nonius FR591 rotating-anode'
_diffrn_radiation_type MoK\a
_diffrn_radiation_wavelength 0.71073
_diffrn_reflns_av_R_equivalents 0.1251
_diffrn_reflns_av_sigmaI/netI 0.1435
_diffrn_reflns_limit_h_max 11
_diffrn_reflns_limit_h_min -11
_diffrn_reflns_limit_k_max 21
_diffrn_reflns_limit_k_min -17
_diffrn_reflns_limit_l_max 15
_diffrn_reflns_limit_l_min -15
_diffrn_reflns_number 16116
_diffrn_reflns_theta_full 27.47
_diffrn_reflns_theta_max 27.47
_diffrn_reflns_theta_min 3.04
_diffrn_standards_decay_% 0
_diffrn_standards_number 0
_exptl_absorpt_coefficient_mu 0.070
_exptl_absorpt_correction_T_max 0.999
_exptl_absorpt_correction_T_min 0.986
_exptl_absorpt_correction_type multi-scan
_exptl_absorpt_process_details '(SORTAV; Blessing, 1995)'
_exptl_crystal_colour blue
_exptl_crystal_density_diffrn 1.154
_exptl_crystal_density_method 'not measured'
_exptl_crystal_description plate
_exptl_crystal_F_000 676
_exptl_crystal_size_max 0.20
_exptl_crystal_size_mid 0.07
_exptl_crystal_size_min 0.02
_refine_diff_density_max 0.394
_refine_diff_density_min -0.331
_refine_ls_extinction_method none
_refine_ls_goodness_of_fit_ref 0.978
_refine_ls_hydrogen_treatment constr
_refine_ls_matrix_type full
_refine_ls_number_parameters 211
_refine_ls_number_reflns 4051
_refine_ls_number_restraints 0
_refine_ls_restrained_S_all 0.978
_refine_ls_R_factor_all 0.1698
_refine_ls_R_factor_gt 0.0696
_refine_ls_shift/su_max <0.001
_refine_ls_shift/su_mean <0.001
_refine_ls_structure_factor_coef Fsqd
_refine_ls_weighting_details 'w = 1/[\s^2^(Fo^2^)+(0.1015P)^2^] where P = (Fo^2^+2Fc^2^)/3'
_refine_ls_weighting_scheme calc
_refine_ls_wR_factor_gt 0.1591
_refine_ls_wR_factor_ref 0.2076
_reflns_number_gt 1951
_reflns_number_total 4051
_reflns_threshold_expression I>2\s(I)
_cod_data_source_file cf6197.cif
_cod_data_source_block InSq6
_cod_depositor_comments
;
The following automatic conversions were performed:

'_exptl_absorpt_correction_type' value 'Multi-scan' changed to
'multi-scan' according to
/home/saulius/struct/CIF-dictionaries/cif_core.dic dictionary named
'cif_core.dic' version 2.4.1 from 2010-06-29.

Automatic conversion script
Id: cif_fix_values 1715 2011-07-08 13:25:40Z adriana 
;
_cod_original_sg_symbol_H-M 'P 21/n'
_cod_database_code 2201340

loop_
_symmetry_equiv_pos_as_xyz
'x, y, z'
'x+1/2, -y+1/2, z+1/2'
'-x, -y, -z'
'-x-1/2, y-1/2, -z-1/2'

loop_
_atom_site_label
_atom_site_fract_x
_atom_site_fract_y
_atom_site_fract_z
_atom_site_U_iso_or_equiv
_atom_site_adp_type
_atom_site_calc_flag
_atom_site_refinement_flags
_atom_site_occupancy
_atom_site_disorder_assembly
_atom_site_disorder_group
_atom_site_type_symbol
O1 0.73301(18) 0.05283(12) 0.54000(17) 0.0354(5) Uani d . 1 . . O
N1 0.3602(2) 0.19835(14) 0.74619(18) 0.0249(6) Uani d . 1 . . N
C1 0.6064(3) 0.02261(17) 0.5168(2) 0.0257(6) Uani d . 1 . . C
C2 0.4719(3) 0.04398(17) 0.5540(2) 0.0232(6) Uani d . 1 . . C
C3 0.4603(3) 0.10813(17) 0.6279(2) 0.0241(6) Uani d . 1 . . C
H3 0.5480 0.1404 0.6500 0.030 Uiso calc R 1 . . H
C4 0.3462(3) 0.13357(16) 0.6749(2) 0.0218(6) Uani d . 1 . . C
C5 0.1888(3) 0.09826(16) 0.6581(2) 0.0226(6) Uani d . 1 . . C
C6 0.1240(3) 0.15398(17) 0.7339(2) 0.0239(6) Uani d . 1 . . C
C7 -0.0145(3) 0.15433(18) 0.7562(2) 0.0305(7) Uani d . 1 . . C
H7 -0.0879 0.1155 0.7217 0.038 Uiso calc R 1 . . H
C8 -0.0448(3) 0.2133(2) 0.8309(3) 0.0371(8) Uani d . 1 . . C
H8 -0.1399 0.2140 0.8478 0.046 Uiso calc R 1 . . H
C9 0.0604(3) 0.27039(18) 0.8807(2) 0.0335(7) Uani d . 1 . . C
H9 0.0367 0.3097 0.9313 0.042 Uiso calc R 1 . . H
C10 0.2007(3) 0.27128(18) 0.8578(2) 0.0300(7) Uani d . 1 . . C
H10 0.2737 0.3107 0.8911 0.037 Uiso calc R 1 . . H
C11 0.2290(3) 0.21187(17) 0.7840(2) 0.0236(6) Uani d . 1 . . C
C12 0.4870(3) 0.25518(17) 0.7725(2) 0.0285(7) Uani d . 1 . . C
H121 0.5803 0.2233 0.7821 0.036 Uiso calc R 1 . . H
H122 0.4884 0.2834 0.8444 0.036 Uiso calc R 1 . . H
C13 0.4804(3) 0.31896(19) 0.6817(3) 0.0352(8) Uani d . 1 . . C
H131 0.3914 0.3540 0.6764 0.044 Uiso calc R 1 . . H
H132 0.4707 0.2908 0.6085 0.044 Uiso calc R 1 . . H
C14 0.6186(3) 0.37325(19) 0.7050(3) 0.0376(8) Uani d . 1 . . C
H141 0.7069 0.3385 0.7063 0.047 Uiso calc R 1 . . H
H142 0.6312 0.3988 0.7801 0.047 Uiso calc R 1 . . H
C15 0.6098(3) 0.44087(19) 0.6174(3) 0.0419(8) Uani d . 1 . . C
H151 0.5208 0.4751 0.6157 0.052 Uiso calc R 1 . . H
H152 0.5977 0.4151 0.5425 0.052 Uiso calc R 1 . . H
C16 0.7467(3) 0.4964(2) 0.6397(3) 0.0463(9) Uani d . 1 . . C
H161 0.7324 0.5388 0.5798 0.058 Uiso calc R 1 . . H
H162 0.7533 0.5255 0.7118 0.058 Uiso calc R 1 . . H
C17 0.8917(3) 0.4533(2) 0.6448(3) 0.0450(9) Uani d . 1 . . C
H171 0.9129 0.4165 0.7111 0.056 Uiso calc R 1 . . H
H172 0.9717 0.4952 0.6561 0.056 Uiso calc R 1 . . H
C18 0.8968(4) 0.4029(2) 0.5416(3) 0.0500(9) Uani d . 1 . . C
H181 0.8200 0.3592 0.5319 0.063 Uiso calc R 1 . . H
H182 0.8722 0.4390 0.4747 0.063 Uiso calc R 1 . . H
C19 1.0461(4) 0.3633(2) 0.5480(3) 0.0527(9) Uani d . 1 . . C
H191 1.1235 0.4058 0.5613 0.066 Uiso calc R 1 . . H
H192 1.0448 0.3350 0.4770 0.066 Uiso calc R 1 . . H
H193 1.0669 0.3233 0.6097 0.066 Uiso calc R 1 . . H
C20 0.1036(3) 0.10860(18) 0.5353(2) 0.0288(7) Uani d . 1 . . C
H201 -0.0014 0.0952 0.5283 0.036 Uiso calc R 1 . . H
H202 0.1455 0.0715 0.4876 0.036 Uiso calc R 1 . . H
H203 0.1124 0.1658 0.5117 0.036 Uiso calc R 1 . . H
C21 0.1891(3) 0.00806(17) 0.6958(2) 0.0283(7) Uani d . 1 . . C
H211 0.2452 0.0032 0.7740 0.035 Uiso calc R 1 . . H
H212 0.2356 -0.0264 0.6478 0.035 Uiso calc R 1 . . H
H213 0.0866 -0.0103 0.6895 0.035 Uiso calc R 1 . . H

loop_
_atom_site_aniso_label
_atom_site_aniso_U_11
_atom_site_aniso_U_22
_atom_site_aniso_U_33
_atom_site_aniso_U_12
_atom_site_aniso_U_13
_atom_site_aniso_U_23
O1 0.0257(10) 0.0377(13) 0.0443(13) -0.0092(9) 0.0114(9) -0.0154(10)
N1 0.0242(12) 0.0251(14) 0.0266(13) -0.0055(9) 0.0083(10) -0.0028(11)
C1 0.0277(14) 0.0249(17) 0.0252(16) -0.0005(12) 0.0073(12) -0.0024(13)
C2 0.0219(13) 0.0232(16) 0.0250(16) -0.0006(11) 0.0064(11) -0.0002(12)
C3 0.0216(13) 0.0246(16) 0.0255(16) -0.0047(11) 0.0043(11) -0.0002(13)
C4 0.0260(13) 0.0194(15) 0.0193(14) -0.0021(11) 0.0036(11) -0.0019(12)
C5 0.0219(13) 0.0207(16) 0.0253(15) -0.0020(11) 0.0057(11) 0.0001(12)
C6 0.0259(14) 0.0233(16) 0.0230(15) 0.0012(11) 0.0067(11) 0.0033(12)
C7 0.0273(15) 0.0291(18) 0.0353(18) -0.0024(12) 0.0080(13) -0.0025(14)
C8 0.0317(16) 0.041(2) 0.043(2) 0.0029(14) 0.0171(14) -0.0019(16)
C9 0.0401(17) 0.0292(18) 0.0337(18) 0.0066(13) 0.0139(13) -0.0038(14)
C10 0.0348(16) 0.0259(17) 0.0290(17) -0.0040(12) 0.0071(12) -0.0025(14)
C11 0.0243(14) 0.0233(16) 0.0235(15) 0.0014(11) 0.0063(11) 0.0000(12)
C12 0.0286(14) 0.0284(18) 0.0279(16) -0.0084(12) 0.0055(12) -0.0109(13)
C13 0.0306(15) 0.0363(19) 0.0385(19) -0.0043(13) 0.0078(13) -0.0033(15)
C14 0.0356(16) 0.039(2) 0.0394(19) -0.0055(13) 0.0115(14) 0.0014(16)
C15 0.0384(17) 0.041(2) 0.048(2) -0.0036(14) 0.0128(15) 0.0047(17)
C16 0.0409(17) 0.043(2) 0.057(2) -0.0085(15) 0.0147(16) -0.0031(18)
C17 0.0401(18) 0.043(2) 0.054(2) -0.0095(15) 0.0150(16) -0.0083(18)
C18 0.056(2) 0.049(2) 0.045(2) -0.0064(17) 0.0114(16) -0.0077(18)
C19 0.066(2) 0.045(2) 0.048(2) 0.0041(17) 0.0155(17) -0.0033(18)
C20 0.0288(14) 0.0308(17) 0.0255(16) 0.0012(12) 0.0037(12) 0.0026(14)
C21 0.0314(15) 0.0212(16) 0.0335(17) -0.0022(11) 0.0102(12) -0.0021(13)

loop_
_atom_type_symbol
_atom_type_description
_atom_type_scat_dispersion_real
_atom_type_scat_dispersion_imag
_atom_type_scat_source
C C 0.0033 0.0016 'International Tables Vol C Tables 4.2.6.8 and 6.1.1.4'
H H 0.0000 0.0000 'International Tables Vol C Tables 4.2.6.8 and 6.1.1.4'
N N 0.0061 0.0033 'International Tables Vol C Tables 4.2.6.8 and 6.1.1.4'
O O 0.0106 0.0060 'International Tables Vol C Tables 4.2.6.8 and 6.1.1.4'

loop_
_geom_angle_atom_site_label_1
_geom_angle_atom_site_label_2
_geom_angle_atom_site_label_3
_geom_angle_site_symmetry_3
_geom_angle
C4 N1 C11 . 111.9(2)
C4 N1 C12 . 125.4(2)
C11 N1 C12 . 122.3(2)
O1 C1 C2 . 131.5(3)
O1 C1 C2 3_656 137.4(2)
C2 C1 C2 3_656 91.2(2)
C3 C2 C1 . 125.2(2)
C3 C2 C1 3_656 145.9(2)
C1 C2 C1 3_656 88.8(2)
C4 C3 C2 . 132.4(2)
C4 C3 H3 . 113.8
C2 C3 H3 . 113.8
N1 C4 C3 . 122.4(2)
N1 C4 C5 . 108.7(2)
C3 C4 C5 . 128.9(2)
C6 C5 C21 . 111.0(2)
C6 C5 C20 . 110.4(2)
C21 C5 C20 . 111.3(2)
C6 C5 C4 . 101.3(2)
C21 C5 C4 . 112.4(2)
C20 C5 C4 . 110.1(2)
C7 C6 C11 . 120.0(3)
C7 C6 C5 . 130.3(3)
C11 C6 C5 . 109.7(2)
C6 C7 C8 . 118.3(3)
C6 C7 H7 . 120.8
C8 C7 H7 . 120.8
C9 C8 C7 . 121.3(3)
C9 C8 H8 . 119.3
C7 C8 H8 . 119.3
C8 C9 C10 . 120.9(3)
C8 C9 H9 . 119.5
C10 C9 H9 . 119.5
C11 C10 C9 . 116.9(3)
C11 C10 H10 . 121.6
C9 C10 H10 . 121.6
C6 C11 C10 . 122.6(2)
C6 C11 N1 . 108.5(2)
C10 C11 N1 . 129.0(2)
N1 C12 C13 . 112.1(2)
N1 C12 H121 . 109.2
C13 C12 H121 . 109.2
N1 C12 H122 . 109.2
C13 C12 H122 . 109.2
H121 C12 H122 . 107.9
C12 C13 C14 . 111.7(2)
C12 C13 H131 . 109.3
C14 C13 H131 . 109.3
C12 C13 H132 . 109.3
C14 C13 H132 . 109.3
H131 C13 H132 . 107.9
C13 C14 C15 . 112.3(2)
C13 C14 H141 . 109.1
C15 C14 H141 . 109.1
C13 C14 H142 . 109.1
C15 C14 H142 . 109.1
H141 C14 H142 . 107.9
C14 C15 C16 . 113.2(3)
C14 C15 H151 . 108.9
C16 C15 H151 . 108.9
C14 C15 H152 . 108.9
C16 C15 H152 . 108.9
H151 C15 H152 . 107.7
C17 C16 C15 . 115.4(3)
C17 C16 H161 . 108.4
C15 C16 H161 . 108.4
C17 C16 H162 . 108.4
C15 C16 H162 . 108.4
H161 C16 H162 . 107.5
C16 C17 C18 . 114.8(3)
C16 C17 H171 . 108.6
C18 C17 H171 . 108.6
C16 C17 H172 . 108.6
C18 C17 H172 . 108.6
H171 C17 H172 . 107.6
C19 C18 C17 . 113.2(3)
C19 C18 H181 . 108.9
C17 C18 H181 . 108.9
C19 C18 H182 . 108.9
C17 C18 H182 . 108.9
H181 C18 H182 . 107.8
C18 C19 H191 . 109.5
C18 C19 H192 . 109.5
H191 C19 H192 . 109.5
C18 C19 H193 . 109.5
H191 C19 H193 . 109.5
H192 C19 H193 . 109.5
C5 C20 H201 . 109.5
C5 C20 H202 . 109.5
H201 C20 H202 . 109.5
C5 C20 H203 . 109.5
H201 C20 H203 . 109.5
H202 C20 H203 . 109.5
C5 C21 H211 . 109.5
C5 C21 H212 . 109.5
H211 C21 H212 . 109.5
C5 C21 H213 . 109.5
H211 C21 H213 . 109.5
H212 C21 H213 . 109.5

loop_
_geom_bond_atom_site_label_1
_geom_bond_atom_site_label_2
_geom_bond_site_symmetry_2
_geom_bond_distance
_geom_bond_publ_flag
O1 C1 . 1.240(3) ?
N1 C4 . 1.352(3) ?
N1 C11 . 1.414(3) ?
N1 C12 . 1.467(3) ?
C1 C2 . 1.464(3) ?
C1 C2 3_656 1.466(4) ?
C2 C3 . 1.399(4) ?
C2 C1 3_656 1.466(4) ?
C3 C4 . 1.379(3) ?
C3 H3 . 0.95 ?
C4 C5 . 1.534(3) ?
C5 C6 . 1.516(4) ?
C5 C21 . 1.534(4) ?
C5 C20 . 1.534(4) ?
C6 C7 . 1.372(3) ?
C6 C11 . 1.387(4) ?
C7 C8 . 1.396(4) ?
C7 H7 . 0.95 ?
C8 C9 . 1.378(4) ?
C8 H8 . 0.95 ?
C9 C10 . 1.392(4) ?
C9 H9 . 0.95 ?
C10 C11 . 1.387(4) ?
C10 H10 . 0.95 ?
C12 C13 . 1.510(4) ?
C12 H121 . 0.99 ?
C12 H122 . 0.99 ?
C13 C14 . 1.523(4) ?
C13 H131 . 0.99 ?
C13 H132 . 0.99 ?
C14 C15 . 1.523(4) ?
C14 H141 . 0.99 ?
C14 H142 . 0.99 ?
C15 C16 . 1.526(4) ?
C15 H151 . 0.99 ?
C15 H152 . 0.99 ?
C16 C17 . 1.502(4) ?
C16 H161 . 0.99 ?
C16 H162 . 0.99 ?
C17 C18 . 1.515(4) ?
C17 H171 . 0.99 ?
C17 H172 . 0.99 ?
C18 C19 . 1.509(4) ?
C18 H181 . 0.99 ?
C18 H182 . 0.99 ?
C19 H191 . 0.98 ?
C19 H192 . 0.98 ?
C19 H193 . 0.98 ?
C20 H201 . 0.98 ?
C20 H202 . 0.98 ?
C20 H203 . 0.98 ?
C21 H211 . 0.98 ?
C21 H212 . 0.98 ?
C21 H213 . 0.98 ?

loop_
_geom_hbond_atom_site_label_D
_geom_hbond_atom_site_label_H
_geom_hbond_atom_site_label_A
_geom_hbond_site_symmetry_A
_geom_hbond_distance_DH
_geom_hbond_distance_HA
_geom_hbond_distance_DA
_geom_hbond_angle_DHA
C20 H201 O1 1_455 0.98 2.59 3.561(3) 172
C20 H202 O1 3_656 0.98 2.37 3.263(3) 151
C21 H212 O1 3_656 0.98 2.42 3.287(3) 147

loop_
_geom_torsion_atom_site_label_1
_geom_torsion_atom_site_label_2
_geom_torsion_atom_site_label_3
_geom_torsion_atom_site_label_4
_geom_torsion_site_symmetry_1
_geom_torsion_site_symmetry_4
_geom_torsion
O1 C1 C2 C3 . . 0.6(5)
C2 C1 C2 C3 3_656 . -179.0(3)
O1 C1 C2 C1 . 3_656 179.6(4)
C2 C1 C2 C1 3_656 3_656 0.0
C1 C2 C3 C4 . . -176.4(3)
C1 C2 C3 C4 3_656 . 5.4(6)
C11 N1 C4 C3 . . -179.4(2)
C12 N1 C4 C3 . . 7.6(4)
C11 N1 C4 C5 . . 1.2(3)
C12 N1 C4 C5 . . -171.8(2)
C2 C3 C4 N1 . . 179.6(3)
C2 C3 C4 C5 . . -1.1(5)
N1 C4 C5 C6 . . -1.1(3)
C3 C4 C5 C6 . . 179.6(3)
N1 C4 C5 C21 . . -119.5(2)
C3 C4 C5 C21 . . 61.1(3)
N1 C4 C5 C20 . . 115.8(2)
C3 C4 C5 C20 . . -63.6(4)
C21 C5 C6 C7 . . -60.4(4)
C20 C5 C6 C7 . . 63.4(4)
C4 C5 C6 C7 . . -179.9(3)
C21 C5 C6 C11 . . 120.1(2)
C20 C5 C6 C11 . . -116.1(2)
C4 C5 C6 C11 . . 0.6(3)
C11 C6 C7 C8 . . -0.8(4)
C5 C6 C7 C8 . . 179.7(3)
C6 C7 C8 C9 . . 0.6(5)
C7 C8 C9 C10 . . 0.1(5)
C8 C9 C10 C11 . . -0.6(4)
C7 C6 C11 C10 . . 0.3(4)
C5 C6 C11 C10 . . 179.9(2)
C7 C6 C11 N1 . . -179.5(2)
C5 C6 C11 N1 . . 0.1(3)
C9 C10 C11 C6 . . 0.4(4)
C9 C10 C11 N1 . . -179.9(3)
C4 N1 C11 C6 . . -0.9(3)
C12 N1 C11 C6 . . 172.4(2)
C4 N1 C11 C10 . . 179.4(3)
C12 N1 C11 C10 . . -7.4(4)
C4 N1 C12 C13 . . 79.1(3)
C11 N1 C12 C13 . . -93.2(3)
N1 C12 C13 C14 . . -175.4(2)
C12 C13 C14 C15 . . -176.9(2)
C13 C14 C15 C16 . . 179.6(3)
C14 C15 C16 C17 . . 58.6(4)
C15 C16 C17 C18 . . 55.8(4)
C16 C17 C18 C19 . . 177.7(3)
